data_1554481
loop_
_publ_author_name
'Weldeab, Asmerom O.'
'Li, Lei'
'Cekli, Seda'
'Abboud, Khalil A.'
'Schanze, Kirk S.'
'Castellano, Ronald K.'

_publ_section_title
;
 Pyridine-terminated low gap \p-conjugated oligomers: design, synthesis,
 and photophysical response to protonation and metalation
;
_journal_issue 21
_journal_name_full 'Organic Chemistry Frontiers'
_journal_page_first 3170
_journal_paper_doi 10.1039/C8QO00963E
_journal_volume 5
_journal_year 2018
_chemical_formula_sum 'C29 H28 N2 O S2'
_chemical_formula_weight 484.65
_space_group_crystal_system monoclinic
_space_group_IT_number 14
_space_group_name_Hall '-P 2yn'
_space_group_name_H-M_alt 'P 1 21/n 1'
_atom_sites_solution_hydrogens geom
_atom_sites_solution_primary direct
_atom_sites_solution_secondary difmap
_audit_creation_method SHELXL-2014/7
_audit_update_record
;
2018-09-02 deposited with the CCDC.
2018-10-01 downloaded from the CCDC.
;
_cell_angle_alpha 90
_cell_angle_beta 106.1690(15)
_cell_angle_gamma 90
_cell_formula_units_Z 4
_cell_length_a 17.6070(12)
_cell_length_b 5.4871(4)
_cell_length_c 25.7682(17)
_cell_measurement_reflns_used 7547
_cell_measurement_temperature 100(2)
_cell_measurement_theta_max 28.0
_cell_measurement_theta_min 2.0
_cell_volume 2391.0(3)
_computing_cell_refinement 'Bruker APEX2 (Bruker, 2014)'
_computing_data_collection 'Bruker APEX2 (Bruker, 2014)'
_computing_data_reduction 'Bruker Apex2 SAINT (Bruker, 2014)'
_computing_molecular_graphics 'XP in SHELXTL-plus, Bruker 2014'
_computing_publication_material 'SHELXL2014/7, Sheldrick, G. M. 2014'
_computing_structure_refinement 'SHELXL2014/7, Sheldrick G. M. 2014'
_computing_structure_solution 'SHELXL2014/7, Sheldrick G. M. 2014'
_diffrn_ambient_temperature 100(2)
_diffrn_measured_fraction_theta_full 1.000
_diffrn_measured_fraction_theta_max 1.000
_diffrn_measurement_device_type 'Bruker APEX-II DUO'
_diffrn_measurement_method 'phi and omega scans'
_diffrn_radiation_type MoK\a
_diffrn_radiation_wavelength 0.71073
_diffrn_reflns_av_R_equivalents 0.0446
_diffrn_reflns_av_unetI/netI 0.0402
_diffrn_reflns_Laue_measured_fraction_full 1.000
_diffrn_reflns_Laue_measured_fraction_max 1.000
_diffrn_reflns_limit_h_max 22
_diffrn_reflns_limit_h_min -22
_diffrn_reflns_limit_k_max 7
_diffrn_reflns_limit_k_min -6
_diffrn_reflns_limit_l_max 33
_diffrn_reflns_limit_l_min -33
_diffrn_reflns_number 35017
_diffrn_reflns_point_group_measured_fraction_full 1.000
_diffrn_reflns_point_group_measured_fraction_max 1.000
_diffrn_reflns_theta_full 25.242
_diffrn_reflns_theta_max 27.499
_diffrn_reflns_theta_min 1.255
_diffrn_source 'fine-focus sealed tube'
_exptl_absorpt_coefficient_mu 0.249
_exptl_absorpt_correction_T_max 0.9951
_exptl_absorpt_correction_T_min 0.9679
_exptl_absorpt_correction_type analytical
_exptl_absorpt_process_details 'based on measured indexed crystal faces, Bruker SHELXTL2014 (Sheldrick, 2014)'
_exptl_crystal_colour red
_exptl_crystal_density_diffrn 1.346
_exptl_crystal_description needle
_exptl_crystal_F_000 1024
_exptl_crystal_size_max 0.236
_exptl_crystal_size_mid 0.069
_exptl_crystal_size_min 0.021
_refine_diff_density_max 0.916
_refine_diff_density_min -0.331
_refine_diff_density_rms 0.056
_refine_ls_extinction_method none
_refine_ls_goodness_of_fit_ref 1.008
_refine_ls_hydrogen_treatment constr
_refine_ls_matrix_type full
_refine_ls_number_parameters 323
_refine_ls_number_reflns 5479
_refine_ls_number_restraints 1
_refine_ls_restrained_S_all 1.008
_refine_ls_R_factor_all 0.0677
_refine_ls_R_factor_gt 0.0456
_refine_ls_shift/su_max 0.001
_refine_ls_shift/su_mean 0.000
_refine_ls_structure_factor_coef Fsqd
_refine_ls_weighting_details 'w=1/[\s^2^(Fo^2^)+(0.0680P)^2^+0.6860P] where P=(Fo^2^+2Fc^2^)/3'
_refine_ls_weighting_scheme calc
_refine_ls_wR_factor_gt 0.1154
_refine_ls_wR_factor_ref 0.1232
_reflns_Friedel_coverage 0.000
_reflns_number_gt 4053
_reflns_number_total 5479
_reflns_threshold_expression 'I > 2\s(I)'
_cod_data_source_file c8qo00963e2.cif
_cod_data_source_block asme7
_cod_original_sg_symbol_H-M 'P 21/n'
_cod_database_code 1554481
_shelx_shelxl_version_number 2014/7
_shelx_space_group_comment
; 
The symmetry employed for this shelxl refinement is uniquely defined 
by the following loop, which should always be used as a source of 
symmetry information in preference to the above space-group names. 
They are only intended as comments. 
;
_shelx_estimated_absorpt_t_min 0.944
_shelx_estimated_absorpt_t_max 0.995

loop_
_space_group_symop_operation_xyz
'x, y, z'
'-x+1/2, y+1/2, -z+1/2'
'-x, -y, -z'
'x-1/2, -y-1/2, z-1/2'

loop_
_atom_site_label
_atom_site_type_symbol
_atom_site_fract_x
_atom_site_fract_y
_atom_site_fract_z
_atom_site_U_iso_or_equiv
_atom_site_adp_type
_atom_site_occupancy
_atom_site_site_symmetry_order
_atom_site_calc_flag
_atom_site_refinement_flags_posn
_atom_site_refinement_flags_adp
_atom_site_refinement_flags_occupancy
_atom_site_disorder_assembly
_atom_site_disorder_group
S1 S 0.62875(3) 0.61455(9) 0.57816(2) 0.02604(14) Uani 1 1 d . . . . .
S2 S 0.40351(3) 0.34604(9) 0.59696(2) 0.02246(13) Uani 1 1 d . . . . .
O1 O 1.04805(9) 0.9032(3) 0.56033(6) 0.0311(4) Uani 1 1 d . . . . .
N1 N 0.92540(9) 0.8081(3) 0.56745(6) 0.0216(4) Uani 1 1 d . . . . .
N2 N 0.15290(11) 0.4230(4) 0.67961(8) 0.0350(5) Uani 1 1 d . . . . .
C1 C 0.98976(12) 0.7723(4) 0.54825(8) 0.0227(4) Uani 1 1 d . . . . .
C2 C 0.97276(11) 0.5498(4) 0.51137(7) 0.0220(4) Uani 1 1 d . . . . .
C3 C 0.89087(11) 0.4831(4) 0.50922(7) 0.0211(4) Uani 1 1 d . . . . .
C4 C 0.83602(12) 0.3079(4) 0.48188(8) 0.0264(5) Uani 1 1 d . . . . .
H4A H 0.8493 0.2015 0.4567 0.032 Uiso 1 1 calc R U . . .
C5 C 0.76273(12) 0.2897(4) 0.49150(8) 0.0256(5) Uani 1 1 d . . . . .
H5A H 0.7266 0.1697 0.4727 0.031 Uiso 1 1 calc R U . . .
C6 C 0.74022(11) 0.4422(4) 0.52805(8) 0.0205(4) Uani 1 1 d . . . . .
C7 C 0.79286(11) 0.6251(4) 0.55442(8) 0.0212(4) Uani 1 1 d . . . . .
H7A H 0.7785 0.7355 0.5785 0.025 Uiso 1 1 calc R U . . .
C8 C 0.86585(11) 0.6403(4) 0.54451(7) 0.0205(4) Uani 1 1 d . . . . .
C9 C 0.66392(11) 0.4073(4) 0.53984(8) 0.0205(4) Uani 1 1 d . . . . .
C10 C 0.61231(12) 0.2158(4) 0.52522(8) 0.0241(4) Uani 1 1 d . . . . .
H10A H 0.6208 0.0823 0.5040 0.029 Uiso 1 1 calc R U . . .
C11 C 0.54527(12) 0.2368(4) 0.54477(8) 0.0241(4) Uani 1 1 d . . . . .
H11A H 0.5043 0.1185 0.5380 0.029 Uiso 1 1 calc R U . . .
C12 C 0.54491(11) 0.4430(4) 0.57438(8) 0.0212(4) Uani 1 1 d . . . . .
C13 C 0.48668(11) 0.5210(4) 0.60117(8) 0.0215(4) Uani 1 1 d . . . . .
C14 C 0.48566(13) 0.7259(4) 0.63138(9) 0.0291(5) Uani 1 1 d . . . . .
H14A H 0.5260 0.8464 0.6382 0.035 Uiso 1 1 calc R U . . .
C15 C 0.41911(13) 0.7402(4) 0.65123(9) 0.0287(5) Uani 1 1 d . . . . .
H15A H 0.4102 0.8713 0.6729 0.034 Uiso 1 1 calc R U . . .
C16 C 0.36841(12) 0.5475(4) 0.63640(8) 0.0214(4) Uani 1 1 d . . . . .
C17 C 0.29458(12) 0.5020(4) 0.65072(8) 0.0227(4) Uani 1 1 d . . . . .
C18 C 0.24254(13) 0.3149(4) 0.62815(9) 0.0323(5) Uani 1 1 d . . . . .
H18A H 0.2541 0.2088 0.6022 0.039 Uiso 1 1 calc R U . . .
C19 C 0.17384(14) 0.2837(5) 0.64359(10) 0.0359(5) Uani 1 1 d . . . . .
H19A H 0.1394 0.1544 0.6274 0.043 Uiso 1 1 calc R U . . .
C20 C 0.27382(14) 0.6468(4) 0.6889(1) 0.0345(5) Uani 1 1 d . . . . .
H20A H 0.3074 0.7758 0.7061 0.041 Uiso 1 1 calc R U . . .
C21 C 0.20397(15) 0.6015(4) 0.70158(11) 0.0400(6) Uani 1 1 d . . . . .
H21A H 0.1911 0.7037 0.7277 0.048 Uiso 1 1 calc R U . . .
C22 C 0.91765(12) 1.0100(4) 0.60242(8) 0.0254(4) Uani 1 1 d . . . . .
H22A H 0.8649 1.0852 0.5877 0.030 Uiso 1 1 calc R U . . .
H22B H 0.9578 1.1349 0.6014 0.030 Uiso 1 1 calc R U . . .
C23 C 0.92735(14) 0.9390(5) 0.66166(9) 0.0372(6) Uani 1 1 d D . . . .
H23A H 0.8908 0.8018 0.6635 0.045 Uiso 0.495(3) 1 calc R U P A 1
H23B H 0.8978 0.7818 0.6590 0.045 Uiso 0.505(3) 1 calc R U P A 2
C24 C 1.01006(15) 0.8722(5) 0.69112(10) 0.0404(6) Uani 1 1 d . . . . .
H24A H 1.0424 1.0227 0.6979 0.049 Uiso 1 1 calc R U . . .
H24B H 1.0315 0.7660 0.6675 0.049 Uiso 1 1 calc R U . . .
C25 C 1.01961(17) 0.7419(5) 0.74489(10) 0.0466(7) Uani 1 1 d . . . . .
H25A H 1.0756 0.7041 0.7613 0.070 Uiso 1 1 calc R U . . .
H25B H 0.9889 0.5905 0.7387 0.070 Uiso 1 1 calc R U . . .
H25C H 1.0005 0.8476 0.7692 0.070 Uiso 1 1 calc R U . . .
C26 C 0.9021(8) 1.1712(12) 0.6858(6) 0.0419(19) Uani 0.495(3) 1 d D . P A 1
H26A H 0.9270 1.3115 0.6727 0.050 Uiso 0.495(3) 1 calc R U P A 1
H26B H 0.9251 1.1635 0.7255 0.050 Uiso 0.495(3) 1 calc R U P A 1
C27 C 0.8100(3) 1.2309(9) 0.67446(19) 0.0353(8) Uani 0.495(3) 1 d . . P A 1
H27A H 0.8046 1.4002 0.6862 0.042 Uiso 0.495(3) 1 calc R U P A 1
H27B H 0.7851 1.2234 0.6350 0.042 Uiso 0.495(3) 1 calc R U P A 1
C28 C 0.7651(3) 1.0654(11) 0.7017(2) 0.0401(9) Uani 0.495(3) 1 d . . P A 1
H28A H 0.7897 1.0734 0.7412 0.048 Uiso 0.495(3) 1 calc R U P A 1
H28B H 0.7706 0.8959 0.6901 0.048 Uiso 0.495(3) 1 calc R U P A 1
C29 C 0.675(3) 1.126(11) 0.690(2) 0.058(3) Uani 0.495(3) 1 d . . P A 1
H29A H 0.6690 1.2952 0.6999 0.087 Uiso 0.495(3) 1 calc R U P A 1
H29B H 0.6515 1.0171 0.7113 0.087 Uiso 0.495(3) 1 calc R U P A 1
H29C H 0.6492 1.1021 0.6515 0.087 Uiso 0.495(3) 1 calc R U P A 1
C26' C 0.8844(7) 1.1091(13) 0.6914(5) 0.0419(19) Uani 0.505(3) 1 d D . P A 2
H26C H 0.9058 1.0868 0.7309 0.050 Uiso 0.505(3) 1 calc R U P A 2
H26D H 0.8930 1.2809 0.6827 0.050 Uiso 0.505(3) 1 calc R U P A 2
C27' C 0.7981(3) 1.0523(9) 0.67445(19) 0.0353(8) Uani 0.505(3) 1 d . . P A 2
H27C H 0.7898 0.8802 0.6831 0.042 Uiso 0.505(3) 1 calc R U P A 2
H27D H 0.7769 1.0744 0.6349 0.042 Uiso 0.505(3) 1 calc R U P A 2
C28' C 0.7548(3) 1.2167(11) 0.7031(2) 0.0401(9) Uani 0.505(3) 1 d . . P A 2
H28C H 0.7606 1.3884 0.6931 0.048 Uiso 0.505(3) 1 calc R U P A 2
H28D H 0.7773 1.2005 0.7427 0.048 Uiso 0.505(3) 1 calc R U P A 2
C29' C 0.668(3) 1.147(11) 0.687(2) 0.058(3) Uani 0.505(3) 1 d . . P A 2
H29D H 0.6621 0.9881 0.7031 0.087 Uiso 0.505(3) 1 calc R U P A 2
H29E H 0.6486 1.1362 0.6478 0.087 Uiso 0.505(3) 1 calc R U P A 2
H29F H 0.6380 1.2700 0.7005 0.087 Uiso 0.505(3) 1 calc R U P A 2

loop_
_atom_site_aniso_label
_atom_site_aniso_U_11
_atom_site_aniso_U_22
_atom_site_aniso_U_33
_atom_site_aniso_U_23
_atom_site_aniso_U_13
_atom_site_aniso_U_12
S1 0.0227(3) 0.0195(2) 0.0372(3) -0.0049(2) 0.0104(2) -0.0068(2)
S2 0.0200(2) 0.0206(2) 0.0266(3) -0.0039(2) 0.00616(19) -0.00391(19)
O1 0.0249(8) 0.0333(8) 0.0365(9) -0.0113(7) 0.0110(6) -0.0152(7)
N1 0.0196(8) 0.0209(8) 0.0228(8) -0.0021(7) 0.0034(7) -0.0057(7)
N2 0.0305(10) 0.0335(10) 0.0455(12) -0.0024(9) 0.0179(9) -0.0017(9)
C1 0.0231(10) 0.0254(10) 0.019(1) 0.0006(8) 0.0048(8) -0.0064(8)
C2 0.0229(10) 0.0262(10) 0.0150(9) 0.0011(8) 0.0023(7) -0.0104(8)
C3 0.0192(10) 0.0275(10) 0.0159(9) 0.0013(8) 0.0036(8) -0.0080(8)
C4 0.0245(11) 0.0340(12) 0.0208(10) -0.0072(9) 0.0063(8) -0.0094(9)
C5 0.021(1) 0.0327(11) 0.0213(10) -0.0071(9) 0.0027(8) -0.0126(9)
C6 0.0174(9) 0.0242(10) 0.0182(9) 0.0025(8) 0.0021(8) -0.0046(8)
C7 0.0204(10) 0.022(1) 0.0203(10) 0.0007(8) 0.0045(8) -0.0046(8)
C8 0.020(1) 0.0213(10) 0.0169(9) 0.0034(8) -0.0004(7) -0.0056(8)
C9 0.0182(9) 0.023(1) 0.0183(9) 0.0003(8) 0.0020(7) -0.0029(8)
C10 0.0227(10) 0.0256(10) 0.0242(10) -0.0068(8) 0.0066(8) -0.0060(8)
C11 0.0202(10) 0.0247(10) 0.0266(11) -0.0052(8) 0.0049(8) -0.0086(8)
C12 0.0161(9) 0.021(1) 0.0242(10) 0.0011(8) 0.0021(8) -0.0036(8)
C13 0.0168(9) 0.0206(9) 0.0252(10) 0.0013(8) 0.0026(8) -0.0028(8)
C14 0.0283(11) 0.0225(10) 0.0381(12) -0.0069(9) 0.0119(10) -0.0083(9)
C15 0.0315(12) 0.0221(10) 0.0345(12) -0.0060(9) 0.0124(10) -0.0028(9)
C16 0.0234(10) 0.0193(9) 0.0207(10) 0.0009(8) 0.0047(8) 0.0014(8)
C17 0.0241(10) 0.0217(10) 0.0224(10) 0.0025(8) 0.0067(8) 0.0008(8)
C18 0.0306(12) 0.0340(12) 0.0352(12) -0.0124(10) 0.0139(10) -0.0072(10)
C19 0.0302(12) 0.0384(13) 0.0407(13) -0.0091(11) 0.0128(10) -0.0115(10)
C20 0.0369(13) 0.0268(11) 0.0440(14) -0.0092(10) 0.0180(11) -0.0077(10)
C21 0.0423(14) 0.0339(13) 0.0520(15) -0.0111(11) 0.0270(12) -0.0047(11)
C22 0.0216(10) 0.0231(10) 0.0295(11) -0.0037(9) 0.0039(8) -0.0044(8)
C23 0.0404(14) 0.0427(14) 0.0241(12) -0.008(1) 0.002(1) -0.0011(11)
C24 0.0392(14) 0.0432(14) 0.0391(14) 0.0011(11) 0.0110(11) 0.0009(12)
C25 0.0550(17) 0.0535(16) 0.0293(13) 0.0045(12) 0.0082(12) 0.0012(14)
C26 0.029(5) 0.074(4) 0.026(3) -0.003(3) 0.013(2) 0.009(3)
C27 0.0427(19) 0.0326(16) 0.0299(16) -0.0044(16) 0.0091(14) 0.0011(17)
C28 0.0409(19) 0.042(2) 0.0345(17) -0.003(2) 0.0064(15) 0.008(2)
C29 0.047(7) 0.080(8) 0.040(4) 0.005(4) 0.000(5) -0.006(5)
C26' 0.029(5) 0.074(4) 0.026(3) -0.003(3) 0.013(2) 0.009(3)
C27' 0.0427(19) 0.0326(16) 0.0299(16) -0.0044(16) 0.0091(14) 0.0011(17)
C28' 0.0409(19) 0.042(2) 0.0345(17) -0.003(2) 0.0064(15) 0.008(2)
C29' 0.047(7) 0.080(8) 0.040(4) 0.005(4) 0.000(5) -0.006(5)

loop_
_atom_type_symbol
_atom_type_description
_atom_type_scat_dispersion_real
_atom_type_scat_dispersion_imag
_atom_type_scat_source
C C 0.0033 0.0016 'International Tables Vol C Tables 4.2.6.8 and 6.1.1.4'
H H 0.0000 0.0000 'International Tables Vol C Tables 4.2.6.8 and 6.1.1.4'
N N 0.0061 0.0033 'International Tables Vol C Tables 4.2.6.8 and 6.1.1.4'
O O 0.0106 0.0060 'International Tables Vol C Tables 4.2.6.8 and 6.1.1.4'
S S 0.1246 0.1234 'International Tables Vol C Tables 4.2.6.8 and 6.1.1.4'

loop_
_geom_angle_atom_site_label_1
_geom_angle_atom_site_label_2
_geom_angle_atom_site_label_3
_geom_angle
_geom_angle_site_symmetry_1
C9 S1 C12 92.61(9) .
C16 S2 C13 92.48(10) .
C1 N1 C8 110.56(16) .
C1 N1 C22 124.11(16) .
C8 N1 C22 125.03(17) .
C19 N2 C21 115.4(2) .
O1 C1 N1 123.01(19) .
O1 C1 C2 129.46(19) .
N1 C1 C2 107.53(16) .
C2 C2 C3 132.8(2) 3_766
C2 C2 C1 123.1(2) 3_766
C3 C2 C1 104.03(16) .
C4 C3 C8 116.57(18) .
C4 C3 C2 135.85(19) .
C8 C3 C2 107.59(17) .
C5 C4 C3 120.31(19) .
C5 C4 H4A 119.8 .
C3 C4 H4A 119.8 .
C4 C5 C6 122.09(19) .
C4 C5 H5A 119.0 .
C6 C5 H5A 119.0 .
C5 C6 C7 118.73(18) .
C5 C6 C9 120.54(18) .
C7 C6 C9 120.71(18) .
C8 C7 C6 118.43(19) .
C8 C7 H7A 120.8 .
C6 C7 H7A 120.8 .
C7 C8 N1 126.09(18) .
C7 C8 C3 123.81(18) .
N1 C8 C3 110.10(17) .
C10 C9 C6 128.10(19) .
C10 C9 S1 110.21(15) .
C6 C9 S1 121.67(15) .
C9 C10 C11 113.30(18) .
C9 C10 H10A 123.3 .
C11 C10 H10A 123.3 .
C12 C11 C10 113.66(18) .
C12 C11 H11A 123.2 .
C10 C11 H11A 123.2 .
C11 C12 C13 128.61(18) .
C11 C12 S1 110.22(15) .
C13 C12 S1 121.17(15) .
C14 C13 C12 129.43(18) .
C14 C13 S2 110.25(15) .
C12 C13 S2 120.32(15) .
C13 C14 C15 113.38(19) .
C13 C14 H14A 123.3 .
C15 C14 H14A 123.3 .
C16 C15 C14 113.61(19) .
C16 C15 H15A 123.2 .
C14 C15 H15A 123.2 .
C15 C16 C17 128.01(19) .
C15 C16 S2 110.27(15) .
C17 C16 S2 121.72(15) .
C18 C17 C20 116.4(2) .
C18 C17 C16 123.14(19) .
C20 C17 C16 120.43(19) .
C19 C18 C17 119.8(2) .
C19 C18 H18A 120.1 .
C17 C18 H18A 120.1 .
N2 C19 C18 124.2(2) .
N2 C19 H19A 117.9 .
C18 C19 H19A 117.9 .
C21 C20 C17 119.5(2) .
C21 C20 H20A 120.3 .
C17 C20 H20A 120.3 .
N2 C21 C20 124.6(2) .
N2 C21 H21A 117.7 .
C20 C21 H21A 117.7 .
N1 C22 C23 114.65(18) .
N1 C22 H22A 108.6 .
C23 C22 H22A 108.6 .
N1 C22 H22B 108.6 .
C23 C22 H22B 108.6 .
H22A C22 H22B 107.6 .
C24 C23 C26' 116.3(6) .
C24 C23 C26 110.4(6) .
C24 C23 C22 113.0(2) .
C26' C23 C22 114.0(6) .
C26 C23 C22 103.1(5) .
C24 C23 H23A 110.0 .
C26 C23 H23A 110.0 .
C22 C23 H23A 110.0 .
C24 C23 H23B 103.9 .
C26' C23 H23B 103.9 .
C22 C23 H23B 103.9 .
C23 C24 C25 115.0(2) .
C23 C24 H24A 108.5 .
C25 C24 H24A 108.5 .
C23 C24 H24B 108.5 .
C25 C24 H24B 108.5 .
H24A C24 H24B 107.5 .
C24 C25 H25A 109.5 .
C24 C25 H25B 109.5 .
H25A C25 H25B 109.5 .
C24 C25 H25C 109.5 .
H25A C25 H25C 109.5 .
H25B C25 H25C 109.5 .
C23 C26 C27 119.2(8) .
C23 C26 H26A 107.5 .
C27 C26 H26A 107.5 .
C23 C26 H26B 107.5 .
C27 C26 H26B 107.5 .
H26A C26 H26B 107.0 .
C28 C27 C26 115.5(5) .
C28 C27 H27A 108.4 .
C26 C27 H27A 108.4 .
C28 C27 H27B 108.4 .
C26 C27 H27B 108.4 .
H27A C27 H27B 107.5 .
C27 C28 C29 115(2) .
C27 C28 H28A 108.6 .
C29 C28 H28A 108.6 .
C27 C28 H28B 108.6 .
C29 C28 H28B 108.6 .
H28A C28 H28B 107.5 .
C28 C29 H29A 109.5 .
C28 C29 H29B 109.5 .
H29A C29 H29B 109.5 .
C28 C29 H29C 109.5 .
H29A C29 H29C 109.5 .
H29B C29 H29C 109.5 .
C27' C26' C23 109.3(6) .
C27' C26' H26C 109.8 .
C23 C26' H26C 109.8 .
C27' C26' H26D 109.8 .
C23 C26' H26D 109.8 .
H26C C26' H26D 108.3 .
C26' C27' C28' 110.2(4) .
C26' C27' H27C 109.6 .
C28' C27' H27C 109.6 .
C26' C27' H27D 109.6 .
C28' C27' H27D 109.6 .
H27C C27' H27D 108.1 .
C27' C28' C29' 109(2) .
C27' C28' H28C 109.9 .
C29' C28' H28C 109.9 .
C27' C28' H28D 109.9 .
C29' C28' H28D 109.9 .
H28C C28' H28D 108.3 .
C28' C29' H29D 109.5 .
C28' C29' H29E 109.5 .
H29D C29' H29E 109.5 .
C28' C29' H29F 109.5 .
H29D C29' H29F 109.5 .
H29E C29' H29F 109.5 .

loop_
_geom_bond_atom_site_label_1
_geom_bond_atom_site_label_2
_geom_bond_distance
_geom_bond_site_symmetry_2
S1 C9 1.730(2) .
S1 C12 1.730(2) .
S2 C16 1.728(2) .
S2 C13 1.729(2) .
O1 C1 1.220(2) .
N1 C1 1.371(3) .
N1 C8 1.397(2) .
N1 C22 1.458(3) .
N2 C19 1.331(3) .
N2 C21 1.344(3) .
C1 C2 1.525(3) .
C2 C2 1.369(4) 3_766
C2 C3 1.474(3) .
C3 C4 1.405(3) .
C3 C8 1.410(3) .
C4 C5 1.384(3) .
C4 H4A 0.9500 .
C5 C6 1.397(3) .
C5 H5A 0.9500 .
C6 C7 1.406(3) .
C6 C9 1.470(3) .
C7 C8 1.381(3) .
C7 H7A 0.9500 .
C9 C10 1.371(3) .
C10 C11 1.411(3) .
C10 H10A 0.9500 .
C11 C12 1.366(3) .
C11 H11A 0.9500 .
C12 C13 1.451(3) .
C13 C14 1.371(3) .
C14 C15 1.405(3) .
C14 H14A 0.9500 .
C15 C16 1.368(3) .
C15 H15A 0.9500 .
C16 C17 1.468(3) .
C17 C18 1.391(3) .
C17 C20 1.390(3) .
C18 C19 1.385(3) .
C18 H18A 0.9500 .
C19 H19A 0.9500 .
C20 C21 1.380(3) .
C20 H20A 0.9500 .
C21 H21A 0.9500 .
C22 C23 1.538(3) .
C22 H22A 0.9900 .
C22 H22B 0.9900 .
C23 C24 1.488(3) .
C23 C26' 1.533(4) .
C23 C26 1.538(5) .
C23 H23A 1.0000 .
C23 H23B 1.0000 .
C24 C25 1.526(3) .
C24 H24A 0.9900 .
C24 H24B 0.9900 .
C25 H25A 0.9800 .
C25 H25B 0.9800 .
C25 H25C 0.9800 .
C26 C27 1.599(13) .
C26 H26A 0.9900 .
C26 H26B 0.9900 .
C27 C28 1.500(8) .
C27 H27A 0.9900 .
C27 H27B 0.9900 .
C28 C29 1.56(5) .
C28 H28A 0.9900 .
C28 H28B 0.9900 .
C29 H29A 0.9800 .
C29 H29B 0.9800 .
C29 H29C 0.9800 .
C26' C27' 1.493(12) .
C26' H26C 0.9900 .
C26' H26D 0.9900 .
C27' C28' 1.501(7) .
C27' H27C 0.9900 .
C27' H27D 0.9900 .
C28' C29' 1.51(5) .
C28' H28C 0.9900 .
C28' H28D 0.9900 .
C29' H29D 0.9800 .
C29' H29E 0.9800 .
C29' H29F 0.9800 .

loop_
_geom_hbond_atom_site_label_D
_geom_hbond_atom_site_label_H
_geom_hbond_atom_site_label_A
_geom_hbond_distance_DH
_geom_hbond_distance_HA
_geom_hbond_distance_DA
_geom_hbond_angle_DHA
_geom_hbond_site_symmetry_A
C19 H19A O1 0.95 2.44 3.350(3) 161.5 1_445

loop_
_geom_torsion_atom_site_label_1
_geom_torsion_atom_site_label_2
_geom_torsion_atom_site_label_3
_geom_torsion_atom_site_label_4
_geom_torsion
_geom_torsion_site_symmetry_1
_geom_torsion_site_symmetry_4
C8 N1 C1 O1 176.52(19) . .
C22 N1 C1 O1 2.6(3) . .
C8 N1 C1 C2 -3.4(2) . .
C22 N1 C1 C2 -177.39(17) . .
O1 C1 C2 C2 5.5(4) . 3_766
N1 C1 C2 C2 -174.6(2) . 3_766
O1 C1 C2 C3 -175.4(2) . .
N1 C1 C2 C3 4.5(2) . .
C2 C2 C3 C4 -4.4(5) 3_766 .
C1 C2 C3 C4 176.6(2) . .
C2 C2 C3 C8 175.0(3) 3_766 .
C1 C2 C3 C8 -4.0(2) . .
C8 C3 C4 C5 -2.2(3) . .
C2 C3 C4 C5 177.2(2) . .
C3 C4 C5 C6 0.2(3) . .
C4 C5 C6 C7 2.2(3) . .
C4 C5 C6 C9 -176.03(19) . .
C5 C6 C7 C8 -2.3(3) . .
C9 C6 C7 C8 175.89(17) . .
C6 C7 C8 N1 -179.37(18) . .
C6 C7 C8 C3 0.2(3) . .
C1 N1 C8 C7 -179.51(19) . .
C22 N1 C8 C7 -5.6(3) . .
C1 N1 C8 C3 0.9(2) . .
C22 N1 C8 C3 174.78(17) . .
C4 C3 C8 C7 2.1(3) . .
C2 C3 C8 C7 -177.48(18) . .
C4 C3 C8 N1 -178.29(17) . .
C2 C3 C8 N1 2.1(2) . .
C5 C6 C9 C10 10.3(3) . .
C7 C6 C9 C10 -167.9(2) . .
C5 C6 C9 S1 -171.82(16) . .
C7 C6 C9 S1 10.0(3) . .
C12 S1 C9 C10 0.02(16) . .
C12 S1 C9 C6 -178.23(16) . .
C6 C9 C10 C11 178.10(19) . .
S1 C9 C10 C11 0.0(2) . .
C9 C10 C11 C12 0.0(3) . .
C10 C11 C12 C13 -178.81(19) . .
C10 C11 C12 S1 0.0(2) . .
C9 S1 C12 C11 -0.03(16) . .
C9 S1 C12 C13 178.92(16) . .
C11 C12 C13 C14 179.4(2) . .
S1 C12 C13 C14 0.6(3) . .
C11 C12 C13 S2 -1.1(3) . .
S1 C12 C13 S2 -179.81(11) . .
C16 S2 C13 C14 -0.60(17) . .
C16 S2 C13 C12 179.77(16) . .
C12 C13 C14 C15 -179.9(2) . .
S2 C13 C14 C15 0.5(2) . .
C13 C14 C15 C16 -0.2(3) . .
C14 C15 C16 C17 178.8(2) . .
C14 C15 C16 S2 -0.3(2) . .
C13 S2 C16 C15 0.51(16) . .
C13 S2 C16 C17 -178.65(16) . .
C15 C16 C17 C18 172.0(2) . .
S2 C16 C17 C18 -9.0(3) . .
C15 C16 C17 C20 -8.7(3) . .
S2 C16 C17 C20 170.26(17) . .
C20 C17 C18 C19 0.9(3) . .
C16 C17 C18 C19 -179.8(2) . .
C21 N2 C19 C18 -0.6(4) . .
C17 C18 C19 N2 -0.1(4) . .
C18 C17 C20 C21 -1.0(3) . .
C16 C17 C20 C21 179.7(2) . .
C19 N2 C21 C20 0.5(4) . .
C17 C20 C21 N2 0.3(4) . .
C1 N1 C22 C23 -106.5(2) . .
C8 N1 C22 C23 80.4(2) . .
N1 C22 C23 C24 70.3(3) . .
N1 C22 C23 C26' -153.9(5) . .
N1 C22 C23 C26 -170.4(5) . .
C26' C23 C24 C25 59.6(5) . .
C26 C23 C24 C25 79.4(5) . .
C22 C23 C24 C25 -165.6(2) . .
C24 C23 C26 C27 -160.6(7) . .
C22 C23 C26 C27 78.4(8) . .
C23 C26 C27 C28 69.8(10) . .
C26 C27 C28 C29 -180(2) . .
C24 C23 C26' C27' -148.7(6) . .
C22 C23 C26' C27' 77.0(7) . .
C23 C26' C27' C28' 179.9(6) . .
C26' C27' C28' C29' -177(2) . .
